data_7714567
loop_
_publ_author_name
'Li, Yufang'
'Liu, Qian'
'Bao, Junhui'
'Yiu, Shek-Man'
'Chan, Michael C. W.'

_publ_section_title
;
 Coplanar binuclear group 4 post-metallocene complexes supported by
 chelating &#x3bc;-(&#x3c3;<sub>2</sub>-aryl) ligands: characterisation
 and olefin polymerisation catalysis.
;
_journal_issue 1
_journal_name_full 'Dalton transactions (Cambridge, England : 2003)'
_journal_page_first 346
_journal_page_last 353
_journal_paper_doi 10.1039/d3dt03641c
_journal_volume 53
_journal_year 2023
_chemical_formula_sum 'C90 H75 D18 F N2 O2 Ti2'
_chemical_formula_weight 1367.57
_space_group_crystal_system monoclinic
_space_group_IT_number 15
_space_group_name_Hall '-C 2yc'
_space_group_name_H-M_alt 'C 1 2/c 1'
_atom_sites_solution_hydrogens geom
_audit_creation_method SHELXL-2016/6
_audit_update_record
;
2023-11-24 deposited with the CCDC.	2023-11-28 downloaded from the CCDC.
;
_cell_angle_alpha 90
_cell_angle_beta 116.4050(10)
_cell_angle_gamma 90
_cell_formula_units_Z 4
_cell_length_a 32.1820(9)
_cell_length_b 9.9605(3)
_cell_length_c 25.7143(7)
_cell_measurement_reflns_used 9708
_cell_measurement_temperature 173(2)
_cell_measurement_theta_max 74.83
_cell_measurement_theta_min 3.07
_cell_volume 7382.8(4)
_computing_cell_refinement 'Bruker Saint'
_computing_data_collection 'Bruker Apex3'
_computing_data_reduction 'Bruker Saint'
_computing_molecular_graphics 'Bruker Apex3, Olex2 1.5-dev (Dolomanov et al., 2009)'
_computing_publication_material 'Bruker Apex3, Olex2 1.5-dev (Dolomanov et al., 2009)'
_computing_structure_refinement 'SHELXL-2016/6 (Sheldrick, 2016), olex2.refine 1.5-dev (Bourhis et al., 2015)'
_computing_structure_solution 'SHELXT 2014/5 (Sheldrick, 2014)'
_diffrn_ambient_temperature 173(2)
_diffrn_measured_fraction_theta_full 0.997
_diffrn_measured_fraction_theta_max 0.993
_diffrn_measurement_device_type 'Bruker D8 Venture Photon II'
_diffrn_measurement_method 'phi and omega scans'
_diffrn_radiation_type CuK\a
_diffrn_radiation_wavelength 1.54178
_diffrn_reflns_av_R_equivalents 0.0476
_diffrn_reflns_av_unetI/netI 0.0355
_diffrn_reflns_Laue_measured_fraction_full 0.997
_diffrn_reflns_Laue_measured_fraction_max 0.993
_diffrn_reflns_limit_h_max 36
_diffrn_reflns_limit_h_min -40
_diffrn_reflns_limit_k_max 12
_diffrn_reflns_limit_k_min 0
_diffrn_reflns_limit_l_max 32
_diffrn_reflns_limit_l_min 0
_diffrn_reflns_number 7564
_diffrn_reflns_point_group_measured_fraction_full 0.997
_diffrn_reflns_point_group_measured_fraction_max 0.993
_diffrn_reflns_theta_full 67.679
_diffrn_reflns_theta_max 75.037
_diffrn_reflns_theta_min 3.066
_diffrn_source 'micro focus'
_exptl_absorpt_coefficient_mu 2.243
_exptl_absorpt_correction_T_max 0.7538
_exptl_absorpt_correction_T_min 0.6043
_exptl_absorpt_correction_type multi-scan
_exptl_absorpt_process_details
;
 SADABS 2016/2: Krause, L., Herbst-Irmer, R., Sheldrick G.M. & Stalke D.,
 J. Appl. Cryst. 48 (2015) 3-10
;
_exptl_crystal_colour orange
_exptl_crystal_density_diffrn 1.230
_exptl_crystal_description block
_exptl_crystal_F_000 2864
_exptl_crystal_size_max 0.38
_exptl_crystal_size_mid 0.12
_exptl_crystal_size_min 0.03
_refine_diff_density_max 0.816
_refine_diff_density_min -0.446
_refine_diff_density_rms 0.062
_refine_ls_extinction_method none
_refine_ls_goodness_of_fit_ref 1.056
_refine_ls_hydrogen_treatment constr
_refine_ls_matrix_type full
_refine_ls_number_parameters 446
_refine_ls_number_reflns 7564
_refine_ls_number_restraints 8
_refine_ls_restrained_S_all 1.070
_refine_ls_R_factor_all 0.0550
_refine_ls_R_factor_gt 0.0517
_refine_ls_shift/su_max 0.001
_refine_ls_shift/su_mean 0.000
_refine_ls_structure_factor_coef Fsqd
_refine_ls_weighting_details 'w=1/[\s^2^(Fo^2^)+(0.0800P)^2^+11.5202P] where P=(Fo^2^+2Fc^2^)/3'
_refine_ls_weighting_scheme calc
_refine_ls_wR_factor_gt 0.1480
_refine_ls_wR_factor_ref 0.1513
_reflns_Friedel_coverage 0.000
_reflns_number_gt 6997
_reflns_number_total 7564
_reflns_threshold_expression 'I > 2\s(I)'
_cod_data_source_file d3dt03641c2.cif
_cod_data_source_block 032521a_yufang
_cod_depositor_comments 'Adding full bibliography for 7714567--7714572.cif.'
_cod_original_sg_symbol_H-M 'C 2/c'
_cod_database_code 7714567
_shelx_shelxl_version_number 2016/6
_shelx_space_group_comment
;
The symmetry employed for this shelxl refinement is uniquely defined
by the following loop, which should always be used as a source of
symmetry information in preference to the above space-group names.
They are only intended as comments.
;

loop_
_space_group_symop_operation_xyz
'x, y, z'
'-x, y, -z+1/2'
'x+1/2, y+1/2, z'
'-x+1/2, y+1/2, -z+1/2'
'-x, -y, -z'
'x, -y, z-1/2'
'-x+1/2, -y+1/2, -z'
'x+1/2, -y+1/2, z-1/2'

loop_
_atom_site_label
_atom_site_type_symbol
_atom_site_fract_x
_atom_site_fract_y
_atom_site_fract_z
_atom_site_U_iso_or_equiv
_atom_site_adp_type
_atom_site_occupancy
_atom_site_site_symmetry_order
_atom_site_calc_flag
_atom_site_refinement_flags_posn
_atom_site_refinement_flags_adp
_atom_site_refinement_flags_occupancy
_atom_site_disorder_assembly
_atom_site_disorder_group
Ti1 Ti 0.56557(2) 0.16783(4) 0.38789(2) 0.01984(12) Uani 1 1 d . . . . .
F1 F 0.500000 0.05487(17) 0.250000 0.0317(4) Uani 1 2 d S T P . .
O1 O 0.60234(5) 0.15946(13) 0.46651(6) 0.0222(3) Uani 1 1 d . . . . .
N1 N 0.57505(6) 0.38833(17) 0.40504(7) 0.0208(3) Uani 1 1 d . . . . .
C1 C 0.62762(7) 0.2295(2) 0.51462(8) 0.0207(4) Uani 1 1 d . . . . .
C2 C 0.65340(7) 0.1591(2) 0.56730(9) 0.0233(4) Uani 1 1 d . . . . .
C3 C 0.68024(7) 0.2354(2) 0.61587(9) 0.0264(4) Uani 1 1 d . . . . .
H3 H 0.697548 0.190275 0.651625 0.032 Uiso 1 1 calc R U . . .
C4 C 0.68315(7) 0.3755(2) 0.61495(9) 0.0254(4) Uani 1 1 d . . . . .
C5 C 0.65735(7) 0.4397(2) 0.56294(9) 0.0256(4) Uani 1 1 d . . . . .
H5 H 0.659173 0.534687 0.561497 0.031 Uiso 1 1 calc R U . . .
C6 C 0.62824(7) 0.3700(2) 0.51156(8) 0.0217(4) Uani 1 1 d . . . . .
C7 C 0.59987(7) 0.4483(2) 0.45801(8) 0.0222(4) Uani 1 1 d . . . . .
C8 C 0.59815(9) 0.5883(2) 0.46262(10) 0.0329(5) Uani 1 1 d . . . . .
H8 H 0.613864 0.629265 0.499692 0.040 Uiso 1 1 calc R U . . .
C9 C 0.57433(10) 0.6673(2) 0.41487(11) 0.0372(6) Uani 1 1 d . . . . .
H9 H 0.574041 0.762124 0.418527 0.045 Uiso 1 1 calc R U . . .
C10 C 0.55073(8) 0.6065(2) 0.36129(9) 0.0311(5) Uani 1 1 d . . . . .
H10 H 0.534498 0.659219 0.327410 0.037 Uiso 1 1 calc R U . . .
C11 C 0.55106(7) 0.4677(2) 0.35765(8) 0.0216(4) Uani 1 1 d . . . . .
C12 C 0.52463(7) 0.3963(2) 0.30175(8) 0.0228(4) Uani 1 1 d . . . . .
C13 C 0.52540(7) 0.2558(2) 0.30330(8) 0.0220(4) Uani 1 1 d . . . . .
C14 C 0.500000 0.1946(3) 0.250000 0.0249(6) Uani 1 2 d S T P . .
C15 C 0.500000 0.4665(3) 0.250000 0.0239(6) Uani 1 2 d S T P . .
H15 H 0.499999 0.561829 0.250001 0.029 Uiso 1 2 calc R U P . .
C16 C 0.65235(8) 0.0053(2) 0.57142(9) 0.0291(5) Uani 1 1 d . . . . .
C17 C 0.67212(9) -0.0588(2) 0.53283(11) 0.0376(5) Uani 1 1 d . . . . .
H17A H 0.673653 -0.156393 0.538064 0.056 Uiso 1 1 calc R U . . .
H17B H 0.703343 -0.023555 0.543728 0.056 Uiso 1 1 calc R U . . .
H17C H 0.651998 -0.037192 0.492070 0.056 Uiso 1 1 calc R U . . .
C18 C 0.60272(9) -0.0458(3) 0.55207(11) 0.0395(6) Uani 1 1 d . . . . .
H18A H 0.603359 -0.142795 0.558885 0.059 Uiso 1 1 calc R U . . .
H18B H 0.584178 -0.027413 0.510614 0.059 Uiso 1 1 calc R U . . .
H18C H 0.588912 -0.000014 0.574342 0.059 Uiso 1 1 calc R U . . .
C19 C 0.68158(11) -0.0432(3) 0.63364(11) 0.0445(7) Uani 1 1 d . . . . .
H19A H 0.679959 -0.141272 0.634961 0.067 Uiso 1 1 calc R U . . .
H19B H 0.669600 -0.003764 0.659218 0.067 Uiso 1 1 calc R U . . .
H19C H 0.713895 -0.015488 0.646626 0.067 Uiso 1 1 calc R U . . .
C20 C 0.71420(8) 0.4501(2) 0.67110(10) 0.0317(5) Uani 1 1 d . . . . .
C21 C 0.71164(13) 0.6008(3) 0.66330(13) 0.0548(8) Uani 1 1 d . . . . .
H21A H 0.731175 0.643984 0.700492 0.082 Uiso 1 1 calc R U . . .
H21B H 0.679454 0.630414 0.649700 0.082 Uiso 1 1 calc R U . . .
H21C H 0.722635 0.625557 0.634660 0.082 Uiso 1 1 calc R U . . .
C22 C 0.69787(11) 0.4165(3) 0.71764(12) 0.0475(7) Uani 1 1 d . . . . .
H22A H 0.716942 0.465521 0.753446 0.071 Uiso 1 1 calc R U . . .
H22B H 0.700992 0.319753 0.725452 0.071 Uiso 1 1 calc R U . . .
H22C H 0.665311 0.442741 0.703597 0.071 Uiso 1 1 calc R U . . .
C23 C 0.76424(10) 0.4026(3) 0.69306(13) 0.0495(7) Uani 1 1 d . . . . .
H23A H 0.783970 0.450207 0.729004 0.074 Uiso 1 1 calc R U . . .
H23B H 0.775024 0.421194 0.663640 0.074 Uiso 1 1 calc R U . . .
H23C H 0.765880 0.305837 0.700640 0.074 Uiso 1 1 calc R U . . .
C24 C 0.51028(8) 0.0530(2) 0.38768(10) 0.0324(5) Uani 1 1 d . . . . .
H24A H 0.490452 0.013801 0.349110 0.039 Uiso 1 1 calc R U . . .
H24B H 0.521077 -0.018431 0.417590 0.039 Uiso 1 1 calc R U . . .
C25 C 0.48731(8) 0.1648(2) 0.40260(11) 0.0333(5) Uani 1 1 d . . . . .
C26 C 0.45107(10) 0.2366(4) 0.35961(14) 0.0515(8) Uani 1 1 d . . . . .
H26 H 0.439735 0.209583 0.320230 0.062 Uiso 1 1 calc R U . . .
C27 C 0.43126(14) 0.3465(4) 0.3731(2) 0.0730(13) Uani 1 1 d . . . . .
H27 H 0.406557 0.393292 0.342960 0.088 Uiso 1 1 calc R U . . .
C28 C 0.44685(15) 0.3882(4) 0.4293(2) 0.0719(12) Uani 1 1 d . . . . .
H28 H 0.433240 0.463815 0.438264 0.086 Uiso 1 1 calc R U . . .
C29 C 0.48242(13) 0.3195(4) 0.47273(18) 0.0599(9) Uani 1 1 d . . . . .
H29 H 0.493523 0.347735 0.511921 0.072 Uiso 1 1 calc R U . . .
C30 C 0.50207(9) 0.2095(3) 0.45953(13) 0.0413(6) Uani 1 1 d . . . . .
H30 H 0.526416 0.162696 0.490172 0.050 Uiso 1 1 calc R U . . .
C31 C 0.60699(8) 0.0450(2) 0.36283(10) 0.0315(5) Uani 1 1 d . . . . .
H31A H 0.623249 -0.026548 0.391438 0.038 Uiso 1 1 calc R U . . .
H31B H 0.589427 0.005727 0.323664 0.038 Uiso 1 1 calc R U . . .
C32 C 0.63832(8) 0.1547(2) 0.36392(10) 0.0309(5) Uani 1 1 d . . . . .
C33 C 0.67670(9) 0.1929(3) 0.41542(12) 0.0394(6) Uani 1 1 d . . . . .
H33 H 0.684122 0.142856 0.449881 0.047 Uiso 1 1 calc R U . . .
C34 C 0.70399(12) 0.3018(4) 0.41715(16) 0.0555(8) Uani 1 1 d . . . . .
H34 H 0.729792 0.325155 0.452640 0.067 Uiso 1 1 calc R U . . .
C35 C 0.69426(13) 0.3764(4) 0.36835(18) 0.0621(9) Uani 1 1 d . . . . .
H35 H 0.712983 0.451423 0.369842 0.075 Uiso 1 1 calc R U . . .
C36 C 0.65689(12) 0.3410(4) 0.31700(17) 0.0615(10) Uani 1 1 d . . . . .
H36 H 0.649783 0.392130 0.282890 0.074 Uiso 1 1 calc R U . . .
C37 C 0.62963(10) 0.2315(3) 0.31480(12) 0.0456(7) Uani 1 1 d . . . . .
H37 H 0.604330 0.208007 0.278850 0.055 Uiso 1 1 calc R U . . .
C38 C 0.61088(19) 0.1150(4) 0.7119(3) 0.107(2) Uani 1 1 d D . . . .
D38 D 0.618417 0.027262 0.704351 0.128 Uiso 1 1 calc R U . . .
C39 C 0.58080(18) 0.1906(5) 0.6675(2) 0.0983(18) Uani 1 1 d D . . . .
D39 D 0.568145 0.156943 0.628961 0.118 Uiso 1 1 calc R U . . .
C40 C 0.56858(13) 0.3148(5) 0.6780(2) 0.0859(16) Uani 1 1 d D . . . .
D40 D 0.546978 0.367200 0.646796 0.103 Uiso 1 1 calc R U . . .
C41 C 0.58739(14) 0.3640(4) 0.7332(2) 0.0829(15) Uani 1 1 d D . . . .
D41 D 0.578971 0.450792 0.740554 0.099 Uiso 1 1 calc R U . . .
C42 C 0.61847(17) 0.2880(6) 0.77814(19) 0.0955(17) Uani 1 1 d D . . . .
D42 D 0.631621 0.321836 0.816699 0.115 Uiso 1 1 calc R U . . .
C43 C 0.63047(17) 0.1627(5) 0.7670(3) 0.101(2) Uani 1 1 d D . . . .
D43 D 0.652340 0.109776 0.797752 0.121 Uiso 1 1 calc R U . . .
C44 C 0.73461(18) 0.6295(5) 0.5102(3) 0.0829(14) Uani 1 1 d D . . . .
D44 D 0.723741 0.546193 0.517327 0.100 Uiso 1 1 calc R U . . .
C45 C 0.77467(17) 0.6851(6) 0.5521(2) 0.0849(14) Uani 1 1 d D . . . .
D45 D 0.791830 0.639904 0.587891 0.102 Uiso 1 1 calc R U . . .
C46 C 0.78949(15) 0.8070(6) 0.5414(2) 0.0860(16) Uani 1 1 d D . . . .
D46 D 0.816776 0.847054 0.570355 0.103 Uiso 1 1 calc R U . . .

loop_
_atom_site_aniso_label
_atom_site_aniso_U_11
_atom_site_aniso_U_22
_atom_site_aniso_U_33
_atom_site_aniso_U_23
_atom_site_aniso_U_13
_atom_site_aniso_U_12
Ti1 0.0224(2) 0.01778(19) 0.01364(18) -0.00111(11) 0.00288(14) -0.00053(12)
F1 0.0403(10) 0.0206(8) 0.0203(8) 0.000 0.0009(7) 0.000
O1 0.0260(7) 0.0181(6) 0.0189(6) -0.0013(5) 0.0068(6) -0.0018(5)
N1 0.0219(8) 0.0201(8) 0.0171(8) -0.0012(6) 0.0055(6) -0.0005(6)
C1 0.0213(9) 0.0220(9) 0.0167(9) -0.0006(7) 0.0065(7) -0.0001(7)
C2 0.0262(10) 0.0218(10) 0.0197(9) -0.0001(7) 0.0082(8) -0.0011(8)
C3 0.0273(10) 0.0276(10) 0.0183(9) 0.0012(8) 0.0048(8) 0.0012(8)
C4 0.0267(10) 0.0267(10) 0.0186(9) -0.0029(8) 0.0062(8) -0.0002(8)
C5 0.0272(10) 0.0227(10) 0.0206(10) -0.0022(8) 0.0049(8) -0.0009(8)
C6 0.0240(9) 0.0201(9) 0.0178(9) 0.0001(7) 0.0063(8) 0.0001(7)
C7 0.0239(9) 0.0216(9) 0.0174(9) 0.0005(7) 0.0060(8) 0.0011(7)
C8 0.0421(13) 0.0227(10) 0.0209(10) -0.0035(8) 0.0022(9) 0.0010(9)
C9 0.0507(15) 0.0207(10) 0.0272(11) -0.0029(9) 0.0056(11) 0.0027(10)
C10 0.0386(12) 0.0234(10) 0.0200(10) 0.0018(8) 0.0029(9) 0.0020(9)
C11 0.0231(9) 0.0202(9) 0.0170(9) 0.0008(7) 0.0050(7) 0.0011(7)
C12 0.0213(9) 0.0259(10) 0.0187(10) -0.0006(8) 0.0068(8) -0.0002(8)
C13 0.0236(9) 0.0210(9) 0.0178(9) 0.0011(7) 0.0061(7) 0.0017(7)
C14 0.0252(14) 0.0230(14) 0.0225(14) 0.000 0.0071(11) 0.000
C15 0.0293(14) 0.0180(12) 0.0196(13) 0.000 0.0066(11) 0.000
C16 0.0380(12) 0.0229(10) 0.0191(9) 0.0018(8) 0.0061(9) -0.0016(9)
C17 0.0427(13) 0.0280(11) 0.0351(12) -0.0004(10) 0.0110(11) 0.0096(10)
C18 0.0443(14) 0.0328(12) 0.0356(13) 0.0058(10) 0.0127(11) -0.0113(10)
C19 0.0609(17) 0.0294(12) 0.0259(12) 0.0074(9) 0.0037(11) -0.0002(11)
C20 0.0319(11) 0.0317(11) 0.0219(10) -0.0049(8) 0.0034(9) -0.0006(9)
C21 0.070(2) 0.0380(15) 0.0355(14) -0.0101(11) 0.0048(14) -0.0082(14)
C22 0.0494(16) 0.0586(17) 0.0310(13) -0.0112(12) 0.0147(12) -0.0045(13)
C23 0.0345(13) 0.0619(18) 0.0395(14) -0.0153(13) 0.0051(11) -0.0045(13)
C24 0.0312(11) 0.0336(12) 0.0284(11) -0.0040(9) 0.0096(9) -0.0107(9)
C25 0.0292(11) 0.0363(12) 0.0355(12) 0.0028(10) 0.0153(10) -0.0073(9)
C26 0.0396(14) 0.069(2) 0.0498(16) 0.0235(15) 0.0232(13) 0.0089(14)
C27 0.061(2) 0.074(2) 0.102(3) 0.049(2) 0.052(2) 0.0292(19)
C28 0.078(3) 0.0436(17) 0.129(4) 0.011(2) 0.077(3) 0.0112(17)
C29 0.0563(19) 0.0557(19) 0.082(2) -0.0222(17) 0.0437(19) -0.0123(15)
C30 0.0328(12) 0.0473(15) 0.0449(14) -0.0086(12) 0.0183(11) -0.0067(11)
C31 0.0327(11) 0.0328(11) 0.0260(10) -0.0057(9) 0.0104(9) 0.0051(9)
C32 0.0301(11) 0.0352(12) 0.0280(11) 0.0004(9) 0.0135(9) 0.0089(9)
C33 0.0377(13) 0.0440(14) 0.0333(12) -0.0005(11) 0.0128(11) -0.0008(11)
C34 0.0512(17) 0.0573(18) 0.0559(18) -0.0068(15) 0.0219(15) -0.0146(14)
C35 0.059(2) 0.0534(18) 0.081(2) 0.0088(17) 0.0376(19) -0.0055(15)
C36 0.0583(19) 0.070(2) 0.070(2) 0.0354(18) 0.0407(18) 0.0212(16)
C37 0.0368(13) 0.0664(19) 0.0360(13) 0.0153(13) 0.0183(11) 0.0134(13)
C38 0.127(5) 0.046(2) 0.211(7) -0.010(3) 0.132(6) -0.013(3)
C39 0.096(4) 0.108(4) 0.105(4) -0.048(3) 0.057(3) -0.060(3)
C40 0.0378(18) 0.098(3) 0.108(4) 0.037(3) 0.019(2) -0.0056(19)
C41 0.077(3) 0.051(2) 0.158(5) -0.014(3) 0.085(3) -0.0021(19)
C42 0.094(3) 0.151(5) 0.064(3) -0.015(3) 0.055(3) -0.024(3)
C43 0.085(3) 0.104(4) 0.144(5) 0.075(4) 0.078(4) 0.034(3)
C44 0.095(3) 0.070(2) 0.120(4) -0.023(3) 0.080(3) -0.004(2)
C45 0.080(3) 0.114(4) 0.071(3) 0.001(3) 0.042(2) 0.036(3)
C46 0.052(2) 0.123(4) 0.085(3) -0.050(3) 0.032(2) -0.007(2)

loop_
_atom_type_symbol
_atom_type_description
_atom_type_scat_dispersion_real
_atom_type_scat_dispersion_imag
_atom_type_scat_source
C C 0.0181 0.0091 'International Tables Vol C Tables 4.2.6.8 and 6.1.1.4'
H H 0.0000 0.0000 'International Tables Vol C Tables 4.2.6.8 and 6.1.1.4'
F F 0.0727 0.0534 'International Tables Vol C Tables 4.2.6.8 and 6.1.1.4'
N N 0.0311 0.0180 'International Tables Vol C Tables 4.2.6.8 and 6.1.1.4'
O O 0.0492 0.0322 'International Tables Vol C Tables 4.2.6.8 and 6.1.1.4'
Ti Ti 0.2191 1.8069 'International Tables Vol C Tables 4.2.6.8 and 6.1.1.4'
D D 0.0000 0.0000 'International Tables Vol C Tables 4.2.6.8 and 6.1.1.4'

loop_
_geom_angle_atom_site_label_1
_geom_angle_atom_site_label_2
_geom_angle_atom_site_label_3
_geom_angle
_geom_angle_site_symmetry_1
_geom_angle_site_symmetry_3
_geom_angle_publ_flag
O1 Ti1 C31 97.16(8) . . ?
O1 Ti1 C24 96.19(8) . . ?
C31 Ti1 C24 109.31(10) . . ?
O1 Ti1 C13 158.67(7) . . ?
C31 Ti1 C13 95.98(8) . . ?
C24 Ti1 C13 95.21(9) . . ?
O1 Ti1 N1 82.10(6) . . ?
C31 Ti1 N1 125.53(8) . . ?
C24 Ti1 N1 124.99(8) . . ?
C13 Ti1 N1 76.60(7) . . ?
O1 Ti1 C32 92.86(7) . . ?
C31 Ti1 C32 33.41(9) . . ?
C24 Ti1 C32 142.63(9) . . ?
C13 Ti1 C32 88.92(8) . . ?
N1 Ti1 C32 92.12(7) . . ?
O1 Ti1 C25 91.70(7) . . ?
C31 Ti1 C25 142.11(9) . . ?
C24 Ti1 C25 32.88(9) . . ?
C13 Ti1 C25 88.15(8) . . ?
N1 Ti1 C25 92.12(7) . . ?
C32 Ti1 C25 174.16(7) . . ?
C1 O1 Ti1 145.64(13) . . ?
C11 N1 C7 118.81(17) . . ?
C11 N1 Ti1 114.76(13) . . ?
C7 N1 Ti1 126.32(13) . . ?
O1 C1 C6 119.17(17) . . ?
O1 C1 C2 118.82(17) . . ?
C6 C1 C2 122.00(18) . . ?
C3 C2 C1 116.96(18) . . ?
C3 C2 C16 120.57(18) . . ?
C1 C2 C16 122.48(18) . . ?
C2 C3 C4 123.44(19) . . ?
C2 C3 H3 118.3 . . ?
C4 C3 H3 118.3 . . ?
C5 C4 C3 117.57(19) . . ?
C5 C4 C20 123.2(2) . . ?
C3 C4 C20 119.18(19) . . ?
C4 C5 C6 122.8(2) . . ?
C4 C5 H5 118.6 . . ?
C6 C5 H5 118.6 . . ?
C1 C6 C5 117.18(18) . . ?
C1 C6 C7 123.79(18) . . ?
C5 C6 C7 119.02(18) . . ?
N1 C7 C8 119.30(18) . . ?
N1 C7 C6 122.44(18) . . ?
C8 C7 C6 118.26(18) . . ?
C9 C8 C7 121.5(2) . . ?
C9 C8 H8 119.2 . . ?
C7 C8 H8 119.2 . . ?
C8 C9 C10 118.8(2) . . ?
C8 C9 H9 120.6 . . ?
C10 C9 H9 120.6 . . ?
C9 C10 C11 119.1(2) . . ?
C9 C10 H10 120.4 . . ?
C11 C10 H10 120.4 . . ?
N1 C11 C10 122.31(18) . . ?
N1 C11 C12 116.06(18) . . ?
C10 C11 C12 121.62(18) . . ?
C15 C12 C13 121.52(19) . . ?
C15 C12 C11 121.4(2) . . ?
C13 C12 C11 117.10(17) . . ?
C14 C13 C12 114.59(19) . . ?
C14 C13 Ti1 130.00(17) . . ?
C12 C13 Ti1 115.41(14) . . ?
C13 C14 C13 127.8(3) . 2_655 ?
C13 C14 F1 116.08(14) . . ?
C13 C14 F1 116.08(14) 2_655 . ?
C12 C15 C12 119.9(3) . 2_655 ?
C12 C15 H15 120.0 . . ?
C12 C15 H15 120.0 2_655 . ?
C19 C16 C18 107.6(2) . . ?
C19 C16 C17 107.8(2) . . ?
C18 C16 C17 108.9(2) . . ?
C19 C16 C2 111.37(18) . . ?
C18 C16 C2 111.12(19) . . ?
C17 C16 C2 109.96(19) . . ?
C16 C17 H17A 109.5 . . ?
C16 C17 H17B 109.5 . . ?
H17A C17 H17B 109.5 . . ?
C16 C17 H17C 109.5 . . ?
H17A C17 H17C 109.5 . . ?
H17B C17 H17C 109.5 . . ?
C16 C18 H18A 109.5 . . ?
C16 C18 H18B 109.5 . . ?
H18A C18 H18B 109.5 . . ?
C16 C18 H18C 109.5 . . ?
H18A C18 H18C 109.5 . . ?
H18B C18 H18C 109.5 . . ?
C16 C19 H19A 109.5 . . ?
C16 C19 H19B 109.5 . . ?
H19A C19 H19B 109.5 . . ?
C16 C19 H19C 109.5 . . ?
H19A C19 H19C 109.5 . . ?
H19B C19 H19C 109.5 . . ?
C21 C20 C23 110.1(2) . . ?
C21 C20 C4 112.5(2) . . ?
C23 C20 C4 109.7(2) . . ?
C21 C20 C22 107.5(2) . . ?
C23 C20 C22 108.2(2) . . ?
C4 C20 C22 108.7(2) . . ?
C20 C21 H21A 109.5 . . ?
C20 C21 H21B 109.5 . . ?
H21A C21 H21B 109.5 . . ?
C20 C21 H21C 109.5 . . ?
H21A C21 H21C 109.5 . . ?
H21B C21 H21C 109.5 . . ?
C20 C22 H22A 109.5 . . ?
C20 C22 H22B 109.5 . . ?
H22A C22 H22B 109.5 . . ?
C20 C22 H22C 109.5 . . ?
H22A C22 H22C 109.5 . . ?
H22B C22 H22C 109.5 . . ?
C20 C23 H23A 109.5 . . ?
C20 C23 H23B 109.5 . . ?
H23A C23 H23B 109.5 . . ?
C20 C23 H23C 109.5 . . ?
H23A C23 H23C 109.5 . . ?
H23B C23 H23C 109.5 . . ?
C25 C24 Ti1 96.25(15) . . ?
C25 C24 H24A 112.5 . . ?
Ti1 C24 H24A 112.5 . . ?
C25 C24 H24B 112.5 . . ?
Ti1 C24 H24B 112.5 . . ?
H24A C24 H24B 110.0 . . ?
C26 C25 C30 116.3(3) . . ?
C26 C25 C24 121.2(3) . . ?
C30 C25 C24 122.4(2) . . ?
C26 C25 Ti1 112.66(17) . . ?
C30 C25 Ti1 103.83(16) . . ?
C24 C25 Ti1 50.87(11) . . ?
C27 C26 C25 121.4(3) . . ?
C27 C26 H26 119.3 . . ?
C25 C26 H26 119.3 . . ?
C28 C27 C26 120.7(3) . . ?
C28 C27 H27 119.6 . . ?
C26 C27 H27 119.6 . . ?
C27 C28 C29 119.3(3) . . ?
C27 C28 H28 120.4 . . ?
C29 C28 H28 120.4 . . ?
C28 C29 C30 120.2(4) . . ?
C28 C29 H29 119.9 . . ?
C30 C29 H29 119.9 . . ?
C29 C30 C25 122.1(3) . . ?
C29 C30 H30 119.0 . . ?
C25 C30 H30 119.0 . . ?
C32 C31 Ti1 94.79(14) . . ?
C32 C31 H31A 112.8 . . ?
Ti1 C31 H31A 112.8 . . ?
C32 C31 H31B 112.8 . . ?
Ti1 C31 H31B 112.8 . . ?
H31A C31 H31B 110.2 . . ?
C37 C32 C33 116.4(3) . . ?
C37 C32 C31 121.8(2) . . ?
C33 C32 C31 121.7(2) . . ?
C37 C32 Ti1 109.77(16) . . ?
C33 C32 Ti1 105.21(16) . . ?
C31 C32 Ti1 51.79(11) . . ?
C34 C33 C32 121.5(3) . . ?
C34 C33 H33 119.3 . . ?
C32 C33 H33 119.3 . . ?
C35 C34 C33 120.8(3) . . ?
C35 C34 H34 119.6 . . ?
C33 C34 H34 119.6 . . ?
C34 C35 C36 119.0(3) . . ?
C34 C35 H35 120.5 . . ?
C36 C35 H35 120.5 . . ?
C35 C36 C37 120.5(3) . . ?
C35 C36 H36 119.8 . . ?
C37 C36 H36 119.8 . . ?
C36 C37 C32 121.8(3) . . ?
C36 C37 H37 119.1 . . ?
C32 C37 H37 119.1 . . ?
C39 C38 C43 120.9(4) . . ?
C39 C38 D38 119.5 . . ?
C43 C38 D38 119.5 . . ?
C38 C39 C40 120.1(4) . . ?
C38 C39 D39 119.9 . . ?
C40 C39 D39 119.9 . . ?
C39 C40 C41 119.9(4) . . ?
C39 C40 D40 120.0 . . ?
C41 C40 D40 120.0 . . ?
C40 C41 C42 119.9(4) . . ?
C40 C41 D41 120.0 . . ?
C42 C41 D41 120.0 . . ?
C41 C42 C43 119.6(4) . . ?
C41 C42 D42 120.2 . . ?
C43 C42 D42 120.2 . . ?
C38 C43 C42 119.5(4) . . ?
C38 C43 D43 120.2 . . ?
C42 C43 D43 120.2 . . ?
C46 C44 C45 120.5(5) 7_666 . ?
C46 C44 D44 119.8 7_666 . ?
C45 C44 D44 119.8 . . ?
C46 C45 C44 119.0(5) . . ?
C46 C45 D45 120.5 . . ?
C44 C45 D45 120.5 . . ?
C44 C46 C45 120.5(4) 7_666 . ?
C44 C46 D46 119.8 7_666 . ?
C45 C46 D46 119.8 . . ?

loop_
_geom_bond_atom_site_label_1
_geom_bond_atom_site_label_2
_geom_bond_distance
_geom_bond_site_symmetry_2
_geom_bond_publ_flag
Ti1 O1 1.8349(14) . ?
Ti1 C31 2.110(2) . ?
Ti1 C24 2.114(2) . ?
Ti1 C13 2.1607(19) . ?
Ti1 N1 2.2342(17) . ?
Ti1 C32 2.676(2) . ?
Ti1 C25 2.709(2) . ?
F1 C14 1.392(3) . ?
O1 C1 1.336(2) . ?
N1 C11 1.367(3) . ?
N1 C7 1.372(3) . ?
C1 C6 1.402(3) . ?
C1 C2 1.420(3) . ?
C2 C3 1.388(3) . ?
C2 C16 1.537(3) . ?
C3 C4 1.399(3) . ?
C3 H3 0.9500 . ?
C4 C5 1.378(3) . ?
C4 C20 1.534(3) . ?
C5 C6 1.415(3) . ?
C5 H5 0.9500 . ?
C6 C7 1.490(3) . ?
C7 C8 1.402(3) . ?
C8 C9 1.370(3) . ?
C8 H8 0.9500 . ?
C9 C10 1.382(3) . ?
C9 H9 0.9500 . ?
C10 C11 1.387(3) . ?
C10 H10 0.9500 . ?
C11 C12 1.486(3) . ?
C12 C15 1.396(2) . ?
C12 C13 1.400(3) . ?
C13 C14 1.386(2) . ?
C15 H15 0.9500 . ?
C16 C19 1.529(3) . ?
C16 C18 1.533(3) . ?
C16 C17 1.536(3) . ?
C17 H17A 0.9800 . ?
C17 H17B 0.9800 . ?
C17 H17C 0.9800 . ?
C18 H18A 0.9800 . ?
C18 H18B 0.9800 . ?
C18 H18C 0.9800 . ?
C19 H19A 0.9800 . ?
C19 H19B 0.9800 . ?
C19 H19C 0.9800 . ?
C20 C21 1.511(4) . ?
C20 C23 1.526(4) . ?
C20 C22 1.543(4) . ?
C21 H21A 0.9800 . ?
C21 H21B 0.9800 . ?
C21 H21C 0.9800 . ?
C22 H22A 0.9800 . ?
C22 H22B 0.9800 . ?
C22 H22C 0.9800 . ?
C23 H23A 0.9800 . ?
C23 H23B 0.9800 . ?
C23 H23C 0.9800 . ?
C24 C25 1.479(4) . ?
C24 H24A 0.9900 . ?
C24 H24B 0.9900 . ?
C25 C26 1.395(4) . ?
C25 C30 1.396(4) . ?
C26 C27 1.386(6) . ?
C26 H26 0.9500 . ?
C27 C28 1.366(7) . ?
C27 H27 0.9500 . ?
C28 C29 1.374(6) . ?
C28 H28 0.9500 . ?
C29 C30 1.381(4) . ?
C29 H29 0.9500 . ?
C30 H30 0.9500 . ?
C31 C32 1.479(4) . ?
C31 H31A 0.9900 . ?
C31 H31B 0.9900 . ?
C32 C37 1.394(4) . ?
C32 C33 1.403(4) . ?
C33 C34 1.384(4) . ?
C33 H33 0.9500 . ?
C34 C35 1.369(5) . ?
C34 H34 0.9500 . ?
C35 C36 1.379(6) . ?
C35 H35 0.9500 . ?
C36 C37 1.385(5) . ?
C36 H36 0.9500 . ?
C37 H37 0.9500 . ?
C38 C39 1.350(4) . ?
C38 C43 1.356(4) . ?
C38 D38 0.9500 . ?
C39 C40 1.361(4) . ?
C39 D39 0.9500 . ?
C40 C41 1.364(4) . ?
C40 D40 0.9500 . ?
C41 C42 1.371(4) . ?
C41 D41 0.9500 . ?
C42 C43 1.374(4) . ?
C42 D42 0.9500 . ?
C43 D43 0.9500 . ?
C44 C46 1.359(7) 7_666 ?
C44 C45 1.376(6) . ?
C44 D44 0.9500 . ?
C45 C46 1.376(6) . ?
C45 D45 0.9500 . ?
C46 D46 0.9500 . ?

loop_
_geom_torsion_atom_site_label_1
_geom_torsion_atom_site_label_2
_geom_torsion_atom_site_label_3
_geom_torsion_atom_site_label_4
_geom_torsion
_geom_torsion_site_symmetry_1
_geom_torsion_site_symmetry_2
_geom_torsion_site_symmetry_3
_geom_torsion_site_symmetry_4
_geom_torsion_publ_flag
C31 Ti1 O1 C1 119.5(2) . . . . ?
C24 Ti1 O1 C1 -130.1(2) . . . . ?
C13 Ti1 O1 C1 -8.1(4) . . . . ?
N1 Ti1 O1 C1 -5.5(2) . . . . ?
C32 Ti1 O1 C1 86.2(2) . . . . ?
C25 Ti1 O1 C1 -97.4(2) . . . . ?
Ti1 O1 C1 C6 4.6(4) . . . . ?
Ti1 O1 C1 C2 -174.86(17) . . . . ?
O1 C1 C2 C3 178.17(18) . . . . ?
C6 C1 C2 C3 -1.3(3) . . . . ?
O1 C1 C2 C16 -1.6(3) . . . . ?
C6 C1 C2 C16 178.9(2) . . . . ?
C1 C2 C3 C4 -0.5(3) . . . . ?
C16 C2 C3 C4 179.2(2) . . . . ?
C2 C3 C4 C5 0.9(3) . . . . ?
C2 C3 C4 C20 -179.5(2) . . . . ?
C3 C4 C5 C6 0.6(3) . . . . ?
C20 C4 C5 C6 -179.0(2) . . . . ?
O1 C1 C6 C5 -176.85(18) . . . . ?
C2 C1 C6 C5 2.6(3) . . . . ?
O1 C1 C6 C7 3.8(3) . . . . ?
C2 C1 C6 C7 -176.70(19) . . . . ?
C4 C5 C6 C1 -2.3(3) . . . . ?
C4 C5 C6 C7 177.1(2) . . . . ?
C11 N1 C7 C8 3.1(3) . . . . ?
Ti1 N1 C7 C8 -172.77(17) . . . . ?
C11 N1 C7 C6 -177.96(18) . . . . ?
Ti1 N1 C7 C6 6.2(3) . . . . ?
C1 C6 C7 N1 -8.4(3) . . . . ?
C5 C6 C7 N1 172.24(19) . . . . ?
C1 C6 C7 C8 170.5(2) . . . . ?
C5 C6 C7 C8 -8.8(3) . . . . ?
N1 C7 C8 C9 -3.7(4) . . . . ?
C6 C7 C8 C9 177.3(2) . . . . ?
C7 C8 C9 C10 1.4(4) . . . . ?
C8 C9 C10 C11 1.3(4) . . . . ?
C7 N1 C11 C10 -0.4(3) . . . . ?
Ti1 N1 C11 C10 175.95(18) . . . . ?
C7 N1 C11 C12 -179.54(18) . . . . ?
Ti1 N1 C11 C12 -3.2(2) . . . . ?
C9 C10 C11 N1 -1.9(4) . . . . ?
C9 C10 C11 C12 177.2(2) . . . . ?
N1 C11 C12 C15 -177.90(16) . . . . ?
C10 C11 C12 C15 2.9(3) . . . . ?
N1 C11 C12 C13 2.3(3) . . . . ?
C10 C11 C12 C13 -176.9(2) . . . . ?
C15 C12 C13 C14 -0.1(3) . . . . ?
C11 C12 C13 C14 179.72(15) . . . . ?
C15 C12 C13 Ti1 -179.93(12) . . . . ?
C11 C12 C13 Ti1 -0.1(2) . . . . ?
C12 C13 C14 C13 0.05(13) . . . 2_655 ?
Ti1 C13 C14 C13 179.86(18) . . . 2_655 ?
C12 C13 C14 F1 -179.95(13) . . . . ?
Ti1 C13 C14 F1 -0.14(18) . . . . ?
C13 C12 C15 C12 0.05(14) . . . 2_655 ?
C11 C12 C15 C12 -179.8(2) . . . 2_655 ?
C3 C2 C16 C19 2.7(3) . . . . ?
C1 C2 C16 C19 -177.6(2) . . . . ?
C3 C2 C16 C18 122.6(2) . . . . ?
C1 C2 C16 C18 -57.6(3) . . . . ?
C3 C2 C16 C17 -116.8(2) . . . . ?
C1 C2 C16 C17 63.0(3) . . . . ?
C5 C4 C20 C21 2.3(4) . . . . ?
C3 C4 C20 C21 -177.2(2) . . . . ?
C5 C4 C20 C23 -120.5(3) . . . . ?
C3 C4 C20 C23 59.9(3) . . . . ?
C5 C4 C20 C22 121.3(3) . . . . ?
C3 C4 C20 C22 -58.3(3) . . . . ?
Ti1 C24 C25 C26 95.0(2) . . . . ?
Ti1 C24 C25 C30 -81.3(2) . . . . ?
C30 C25 C26 C27 0.4(4) . . . . ?
C24 C25 C26 C27 -176.2(3) . . . . ?
Ti1 C25 C26 C27 -119.3(3) . . . . ?
C25 C26 C27 C28 0.2(5) . . . . ?
C26 C27 C28 C29 -0.3(6) . . . . ?
C27 C28 C29 C30 -0.1(5) . . . . ?
C28 C29 C30 C25 0.6(5) . . . . ?
C26 C25 C30 C29 -0.8(4) . . . . ?
C24 C25 C30 C29 175.7(3) . . . . ?
Ti1 C25 C30 C29 123.6(3) . . . . ?
Ti1 C31 C32 C37 -91.0(2) . . . . ?
Ti1 C31 C32 C33 84.7(2) . . . . ?
C37 C32 C33 C34 0.6(4) . . . . ?
C31 C32 C33 C34 -175.3(3) . . . . ?
Ti1 C32 C33 C34 -121.1(3) . . . . ?
C32 C33 C34 C35 0.1(5) . . . . ?
C33 C34 C35 C36 -0.4(6) . . . . ?
C34 C35 C36 C37 -0.1(6) . . . . ?
C35 C36 C37 C32 0.9(5) . . . . ?
C33 C32 C37 C36 -1.2(4) . . . . ?
C31 C32 C37 C36 174.7(3) . . . . ?
Ti1 C32 C37 C36 118.1(3) . . . . ?
C43 C38 C39 C40 -2.1(7) . . . . ?
C38 C39 C40 C41 1.2(7) . . . . ?
C39 C40 C41 C42 -0.2(6) . . . . ?
C40 C41 C42 C43 0.1(7) . . . . ?
C39 C38 C43 C42 2.0(7) . . . . ?
C41 C42 C43 C38 -1.0(7) . . . . ?
C46 C44 C45 C46 1.2(7) 7_666 . . . ?
C44 C45 C46 C44 -1.2(7) . . . 7_666 ?
